data_1511772
loop_
_publ_author_name
'M. Angustias Romero'
'Juan M. Salas'
'Miguel Quir\'os'
'M. Purificaci\'on S\'anchez'
'Jos\'e Molina'
'Jaouad El Bahraoui'
'Ren\'e Faure'

_publ_section_title
;
 Structural and ab initio Studies of Ag-Ag Bonding in the Silver(I) Dimer
 Bis-\m-(5,7-Dimethyl[1,2,4]triazolo[1,5-a]pyrimidine)dinitrato
 Disilver(I)
;
_journal_name_full 'Journal of Molecular Structure'
_journal_page_first 189
_journal_page_last 195
_journal_paper_doi 10.1016/0022-2860(95)08891-X
_journal_volume 354
_journal_year 1995
_chemical_formula_moiety
;
C14 H16 Ag2 N8 2+,2(N1 O3 1-)
;
_chemical_formula_sum 'C14 H16 Ag2 N10 O6'
_chemical_formula_weight 636.0
_chemical_name_systematic
;
bis((\m~2~-5,7-Dimethyl(1,2,4)triazolo(1,5-a)pyrimidine)-silver(i)) dinitrate
;
_space_group_IT_number 2
_symmetry_cell_setting triclinic
_symmetry_Int_Tables_number 2
_symmetry_space_group_name_Hall '-P 1'
_symmetry_space_group_name_H-M 'P -1'
_atom_sites_solution_hydrogens difmap
_atom_sites_solution_primary heavy
_atom_sites_solution_secondary difmap
_audit_creation_date 1997-09-09
_cell_angle_alpha 103.73(1)
_cell_angle_beta 99.14(1)
_cell_angle_gamma 97.67(1)
_cell_formula_units_Z 1
_cell_length_a 5.1295(4)
_cell_length_b 9.6009(7)
_cell_length_c 10.332(2)
_cell_measurement_temperature 298(2)
_cell_volume 480.18(11)
_diffrn_ambient_temperature 298
_diffrn_measurement_device_type 'Enraf Nonius CAD-4'
_diffrn_radiation_type MoK\a
_diffrn_radiation_wavelength 0.71073
_diffrn_reflns_theta_max 40.00
_diffrn_reflns_theta_min 1.00
_exptl_absorpt_coefficient_mu 2.03
_exptl_absorpt_correction_T_max 1.00
_exptl_absorpt_correction_T_min 0.60
_exptl_absorpt_correction_type empirical
_exptl_crystal_colour colourless
_exptl_crystal_density_diffrn 2.200
_exptl_crystal_density_method 'not measured'
_exptl_crystal_size_max 0.5
_exptl_crystal_size_mid 0.5
_exptl_crystal_size_min 0.1
_refine_diff_density_max 0.80
_refine_ls_extinction_method none
_refine_ls_goodness_of_fit_ref 0.53
_refine_ls_hydrogen_treatment refxyz
_refine_ls_matrix_type full
_refine_ls_number_reflns 4144
_refine_ls_R_factor_gt 0.029
_refine_ls_shift/su_max 0.37
_refine_ls_structure_factor_coef F
_refine_ls_wR_factor_ref 0.032
_reflns_number_gt 4144
_reflns_number_total 5898
_reflns_threshold_expression >3sigma(I)
_cod_data_source_file ag2.cif
_cod_data_source_block ag2
_cod_original_cell_volume 480.2(1)
_cod_database_code 1511772

loop_
_symmetry_equiv_pos_site_id
_symmetry_equiv_pos_as_xyz
1 x,y,z
2 -x,-y,-z

loop_
_atom_site_label
_atom_site_type_symbol
_atom_site_fract_x
_atom_site_fract_y
_atom_site_fract_z
_atom_site_U_iso_or_equiv
_atom_site_adp_type
Ag Ag 0.36072(4) 0.06370(2) 0.11501(2) 0.04044(4) Uani
N1 N 0.1955(4) 0.4102(2) -0.0847(2) 0.0381(4) Uani
C2 C 0.1912(5) 0.3346(2) 0.0068(2) 0.0374(5) Uani
H2 H 0.090(7) 0.360(4) 0.079(4) 0.05 Uiso
N3 N 0.3299(4) 0.2227(2) -0.0078(2) 0.0341(4) Uani
C3A C 0.4317(4) 0.2278(2) -0.1182(2) 0.0287(4) Uani
N4 N 0.5838(4) 0.1399(2) -0.1800(2) 0.0300(4) Uani
C5 C 0.6502(4) 0.1670(2) -0.2927(2) 0.0312(4) Uani
C51 C 0.8155(5) 0.0691(3) -0.3642(2) 0.0424(5) Uani
H51 H 0.872(7) 0.105(4) -0.433(4) 0.05 Uiso
H52 H 0.724(7) -0.013(4) -0.404(4) 0.05 Uiso
H53 H 0.980(7) 0.065(4) -0.309(4) 0.05 Uiso
C6 C 0.5685(5) 0.2807(2) -0.3443(2) 0.0365(5) Uani
H6 H 0.621(7) 0.300(4) -0.425(4) 0.05 Uiso
C7 C 0.4142(5) 0.3700(2) -0.2810(2) 0.0348(4) Uani
C71 C 0.3102(6) 0.4916(3) -0.3247(3) 0.0519(6) Uani
H71 H 0.133(7) 0.487(4) -0.333(4) 0.05 Uiso
H72 H 0.358(7) 0.578(4) -0.257(4) 0.05 Uiso
H73 H 0.328(7) 0.496(4) -0.393(4) 0.05 Uiso
N8 N 0.3514(4) 0.3396(2) -0.1657(2) 0.0312(4) Uani
N N 0.9421(5) 0.2087(2) 0.2974(2) 0.0460(5) Uani
O1 O 0.9101(5) 0.1439(3) 0.1760(2) 0.0694(6) Uani
O2 O 0.7512(5) 0.1921(3) 0.3534(2) 0.0734(6) Uani
O3 O 1.1549(6) 0.2830(4) 0.3539(4) 0.1165(12) Uani

loop_
_atom_type_symbol
_atom_type_radius_bond
C 0.68
H 0.23
Ag 1.32
N 0.68
O 0.68
